data_7207714
loop_
_publ_author_name
'Joo, Young-Hyuk'
'Gao, Haixiang'
'Parrish, Damon A.'
'Cho, Soo Gyeong'
'Goh, Eun Mee'
'Shreeve, Jean'ne M.'

_publ_section_title
;
 Energetic salts based on nitroiminotetrazole-containing acetic acid
;
_journal_issue 13
_journal_name_full 'Journal of Materials Chemistry'
_journal_page_first 6123
_journal_paper_doi 10.1039/c2jm30322a
_journal_volume 22
_journal_year 2012
_chemical_formula_moiety 'C3 H4 N6 O4, H2 O1'
_chemical_formula_sum 'C3 H6 N6 O5'
_chemical_formula_weight 206.14
_chemical_name_systematic
;
(E)-2-(5-(nitroimino)-4,5-dihydro-1H-tetrazol-1-yl)acetic acid hydrate
;
_space_group_IT_number 60
_symmetry_cell_setting orthorhombic
_symmetry_space_group_name_Hall '-P 2n 2ab'
_symmetry_space_group_name_H-M 'P b c n'
_atom_sites_solution_hydrogens geom
_atom_sites_solution_primary direct
_atom_sites_solution_secondary difmap
_audit_creation_date 2009-04-09
_audit_creation_method 'from SHELXTL CIF, local template and enCIFer'
_cell_angle_alpha 90.00
_cell_angle_beta 90.00
_cell_angle_gamma 90.00
_cell_formula_units_Z 8
_cell_length_a 23.1690(14)
_cell_length_b 8.6022(5)
_cell_length_c 8.0337(5)
_cell_measurement_temperature 293(2)
_cell_volume 1601.15(17)
_computing_cell_refinement 'Bruker APEX2 v2.1-0 (Bruker, 2006)'
_computing_data_collection 'Bruker APEX2 v2.1-0 (Bruker, 2006)'
_computing_data_reduction
;
Bruker SAINT v7.34A (Bruker, 2005), Bruker XPREP v2005/2 (Bruker, 2004)
;
_computing_molecular_graphics 'Bruker SHELXTL v6.12 (Bruker, 2000b)'
_computing_publication_material 'Bruker SHELXTL v6.12 (Bruker, 2000b)'
_computing_structure_refinement 'Bruker SHELXTL v6.12 (Bruker, 2000b)'
_computing_structure_solution 'Bruker SHELXTL v6.12 (Bruker, 2000b)'
_diffrn_ambient_temperature 293(2)
_diffrn_measured_fraction_theta_full 1.000
_diffrn_measured_fraction_theta_max 1.000
_diffrn_measurement_device_type 'Bruker SMART APEX II CCD'
_diffrn_measurement_method '\w scans'
_diffrn_radiation_monochromator graphite
_diffrn_radiation_source 'fine focus sealed tube'
_diffrn_radiation_type MoK\a
_diffrn_radiation_wavelength 0.71073
_diffrn_reflns_av_R_equivalents 0.0199
_diffrn_reflns_av_sigmaI/netI 0.0113
_diffrn_reflns_limit_h_max 30
_diffrn_reflns_limit_h_min -28
_diffrn_reflns_limit_k_max 11
_diffrn_reflns_limit_k_min -11
_diffrn_reflns_limit_l_max 10
_diffrn_reflns_limit_l_min -10
_diffrn_reflns_number 16419
_diffrn_reflns_theta_full 28.29
_diffrn_reflns_theta_max 28.29
_diffrn_reflns_theta_min 1.76
_exptl_absorpt_coefficient_mu 0.159
_exptl_absorpt_correction_T_max 1.000
_exptl_absorpt_correction_T_min 0.833
_exptl_absorpt_correction_type multi-scan
_exptl_absorpt_process_details 'SADABS v2004/1 (Bruker, 2004)'
_exptl_crystal_colour colorless
_exptl_crystal_density_diffrn 1.710
_exptl_crystal_density_method 'not measured'
_exptl_crystal_description prism
_exptl_crystal_F_000 848
_exptl_crystal_size_max 0.57
_exptl_crystal_size_mid 0.53
_exptl_crystal_size_min 0.49
_refine_diff_density_max 0.284
_refine_diff_density_min -0.196
_refine_diff_density_rms 0.039
_refine_ls_extinction_coef 0.044(2)
_refine_ls_extinction_expression Fc^*^=kFc[1+0.001xFc^2^\l^3^/sin(2\q)]^-1/4^
_refine_ls_extinction_method SHELXL
_refine_ls_goodness_of_fit_ref 1.032
_refine_ls_hydrogen_treatment mixed
_refine_ls_matrix_type full
_refine_ls_number_parameters 140
_refine_ls_number_reflns 1996
_refine_ls_number_restraints 3
_refine_ls_restrained_S_all 1.031
_refine_ls_R_factor_all 0.0360
_refine_ls_R_factor_gt 0.0332
_refine_ls_shift/su_max 0.001
_refine_ls_shift/su_mean 0.000
_refine_ls_structure_factor_coef Fsqd
_refine_ls_weighting_details 'calc w=1/[\s^2^(Fo^2^)+(0.0513P)^2^+0.4460P] where P=(Fo^2^+2Fc^2^)/3'
_refine_ls_weighting_scheme calc
_refine_ls_wR_factor_gt 0.0927
_refine_ls_wR_factor_ref 0.0954
_reflns_number_gt 1816
_reflns_number_total 1996
_reflns_threshold_expression I>2\s(I)
_cod_data_source_file c2jm30322a.txt
_cod_data_source_block shrv72
_cod_depositor_comments
;
The following automatic conversions were performed:

'_symmetry_cell_setting' value 'Orthorhombic' changed to
'orthorhombic' according to
/home/saulius/struct/CIF-dictionaries/cif_core.dic dictionary named
'cif_core.dic' version 2.4.1 from 2010-06-29.

Automatic conversion script
Id: cif_fix_values 1715 2011-07-08 13:25:40Z adriana 
;
_cod_original_sg_symbol_H-M Pbcn
_cod_database_code 7207714

loop_
_symmetry_equiv_pos_as_xyz
'x, y, z'
'-x+1/2, -y+1/2, z+1/2'
'-x, y, -z+1/2'
'x+1/2, -y+1/2, -z'
'-x, -y, -z'
'x-1/2, y-1/2, -z-1/2'
'x, -y, z-1/2'
'-x-1/2, y-1/2, z'

loop_
_atom_site_label
_atom_site_type_symbol
_atom_site_fract_x
_atom_site_fract_y
_atom_site_fract_z
_atom_site_U_iso_or_equiv
_atom_site_adp_type
_atom_site_occupancy
_atom_site_symmetry_multiplicity
_atom_site_calc_flag
_atom_site_refinement_flags
N1 N 0.35681(4) 0.64477(11) 0.14752(12) 0.0321(2) Uani 1 1 d .
N2 N 0.37877(4) 0.50345(12) 0.18520(14) 0.0396(3) Uani 1 1 d .
N3 N 0.41973(5) 0.52394(12) 0.28856(14) 0.0405(3) Uani 1 1 d .
N4 N 0.42449(4) 0.67803(11) 0.32068(13) 0.0343(2) Uani 1 1 d .
H4 H 0.4490 0.7193 0.3879 0.041 Uiso 1 1 calc R
C5 C 0.38523(4) 0.75623(13) 0.23172(13) 0.0301(2) Uani 1 1 d .
C6 C 0.30537(5) 0.66301(14) 0.04633(14) 0.0334(2) Uani 1 1 d .
H6A H 0.3056 0.5870 -0.0428 0.040 Uiso 1 1 calc R
H6B H 0.3050 0.7658 -0.0032 0.040 Uiso 1 1 calc R
C7 C 0.25204(5) 0.64121(13) 0.15221(14) 0.0330(2) Uani 1 1 d .
O8 O 0.20566(4) 0.68968(13) 0.07367(13) 0.0499(3) Uani 1 1 d D
O9 O 0.25287(4) 0.58660(13) 0.28867(11) 0.0504(3) Uani 1 1 d .
N10 N 0.37047(4) 0.90495(11) 0.20929(13) 0.0357(2) Uani 1 1 d .
N11 N 0.40288(4) 1.00820(12) 0.29062(13) 0.0370(2) Uani 1 1 d .
O12 O 0.39001(4) 1.14681(10) 0.26878(14) 0.0494(3) Uani 1 1 d .
O13 O 0.44353(4) 0.97048(11) 0.38227(14) 0.0529(3) Uani 1 1 d .
O1S O 0.51225(4) 0.72368(12) 0.52662(14) 0.0523(3) Uani 1 1 d D
H1SA H 0.5272(8) 0.6577(18) 0.589(2) 0.071(6) Uiso 1 1 d D
H1SB H 0.5224(8) 0.8122(14) 0.560(2) 0.068(6) Uiso 1 1 d D
H8 H 0.1768(6) 0.664(2) 0.131(2) 0.075(6) Uiso 1 1 d D

loop_
_atom_site_aniso_label
_atom_site_aniso_U_11
_atom_site_aniso_U_22
_atom_site_aniso_U_33
_atom_site_aniso_U_23
_atom_site_aniso_U_13
_atom_site_aniso_U_12
N1 0.0279(4) 0.0303(5) 0.0382(5) -0.0021(4) -0.0031(4) -0.0012(3)
N2 0.0385(5) 0.0306(5) 0.0497(6) -0.0017(4) -0.0065(4) 0.0005(4)
N3 0.0402(5) 0.0305(5) 0.0509(6) 0.0001(4) -0.0086(4) 0.0018(4)
N4 0.0319(5) 0.0304(5) 0.0404(5) -0.0012(4) -0.0074(4) 0.0003(4)
C5 0.0248(5) 0.0325(5) 0.0331(5) -0.0015(4) -0.0006(4) -0.0009(4)
C6 0.0280(5) 0.0404(6) 0.0319(5) -0.0014(4) -0.0037(4) -0.0031(4)
C7 0.0311(5) 0.0330(5) 0.0348(5) -0.0027(4) -0.0016(4) -0.0018(4)
O8 0.0286(4) 0.0713(7) 0.0497(5) 0.0175(5) 0.0010(4) 0.0021(4)
O9 0.0443(5) 0.0679(7) 0.0389(5) 0.0118(4) 0.0023(4) 0.0042(5)
N10 0.0312(5) 0.0290(5) 0.0470(6) -0.0024(4) -0.0093(4) 0.0001(4)
N11 0.0326(5) 0.0304(5) 0.0479(6) -0.0033(4) -0.0082(4) 0.0009(4)
O12 0.0461(5) 0.0268(4) 0.0752(7) -0.0030(4) -0.0195(5) 0.0019(4)
O13 0.0497(5) 0.0366(5) 0.0725(7) -0.0067(4) -0.0315(5) 0.0044(4)
O1S 0.0509(6) 0.0412(5) 0.0650(7) -0.0018(5) -0.0287(5) -0.0001(4)

loop_
_atom_type_symbol
_atom_type_description
_atom_type_scat_dispersion_real
_atom_type_scat_dispersion_imag
_atom_type_scat_source
C C 0.0033 0.0016 'International Tables Vol C Tables 4.2.6.8 and 6.1.1.4'
H H 0.0000 0.0000 'International Tables Vol C Tables 4.2.6.8 and 6.1.1.4'
N N 0.0061 0.0033 'International Tables Vol C Tables 4.2.6.8 and 6.1.1.4'
O O 0.0106 0.0060 'International Tables Vol C Tables 4.2.6.8 and 6.1.1.4'

loop_
_geom_angle_atom_site_label_1
_geom_angle_atom_site_label_2
_geom_angle_atom_site_label_3
_geom_angle
C5 N1 N2 110.12(9)
C5 N1 C6 127.34(10)
N2 N1 C6 122.11(9)
N3 N2 N1 107.58(10)
N2 N3 N4 108.68(10)
C5 N4 N3 109.56(9)
C5 N4 H4 125.2
N3 N4 H4 125.2
N10 C5 N4 136.64(10)
N10 C5 N1 119.29(10)
N4 C5 N1 104.06(9)
N1 C6 C7 110.04(9)
N1 C6 H6A 109.7
C7 C6 H6A 109.7
N1 C6 H6B 109.7
C7 C6 H6B 109.7
H6A C6 H6B 108.2
O9 C7 O8 125.41(11)
O9 C7 C6 123.56(11)
O8 C7 C6 111.03(9)
C7 O8 H8 107.8(14)
N11 N10 C5 115.30(9)
O13 N11 O12 121.21(10)
O13 N11 N10 123.00(10)
O12 N11 N10 115.79(10)
H1SA O1S H1SB 107.8(18)

loop_
_geom_bond_atom_site_label_1
_geom_bond_atom_site_label_2
_geom_bond_distance
N1 C5 1.3455(14)
N1 N2 1.3521(14)
N1 C6 1.4512(14)
N2 N3 1.2734(14)
N3 N4 1.3550(14)
N4 C5 1.3382(14)
N4 H4 0.8600
C5 N10 1.3365(15)
C6 C7 1.5117(16)
C6 H6A 0.9700
C6 H6B 0.9700
C7 O9 1.1929(14)
C7 O8 1.3140(14)
O8 H8 0.841(9)
N10 N11 1.3340(14)
N11 O13 1.2388(13)
N11 O12 1.2415(14)
O1S H1SA 0.833(9)
O1S H1SB 0.842(9)

loop_
_geom_hbond_atom_site_label_D
_geom_hbond_atom_site_label_H
_geom_hbond_atom_site_label_A
_geom_hbond_distance_DH
_geom_hbond_distance_HA
_geom_hbond_distance_DA
_geom_hbond_angle_DHA
_geom_hbond_site_symmetry_A
N4 H4 O1S 0.86 1.84 2.6506(13) 156.0 .
O1S H1SA N3 0.833(9) 2.218(10) 3.0372(14) 167.8(19) 5_666
O1S H1SB O13 0.842(9) 2.080(10) 2.9166(14) 171.9(19) 5_676
O8 H8 O12 0.841(9) 1.910(10) 2.7398(13) 168.9(19) 8_655

loop_
_geom_torsion_atom_site_label_1
_geom_torsion_atom_site_label_2
_geom_torsion_atom_site_label_3
_geom_torsion_atom_site_label_4
_geom_torsion
C5 N1 N2 N3 -0.32(13)
C6 N1 N2 N3 -173.32(10)
N1 N2 N3 N4 0.67(13)
N2 N3 N4 C5 -0.79(14)
N3 N4 C5 N10 -178.29(13)
N3 N4 C5 N1 0.56(12)
N2 N1 C5 N10 178.94(10)
C6 N1 C5 N10 -8.53(17)
N2 N1 C5 N4 -0.16(12)
C6 N1 C5 N4 172.38(10)
C5 N1 C6 C7 -89.82(13)
N2 N1 C6 C7 81.90(13)
N1 C6 C7 O9 -13.86(16)
N1 C6 C7 O8 166.30(10)
N4 C5 N10 N11 2.2(2)
N1 C5 N10 N11 -176.52(10)
C5 N10 N11 O13 -0.73(17)
C5 N10 N11 O12 179.05(11)
